data_1507806
loop_
_publ_author_name
'Xiong, Liang'
'Zhu, Mei'
'Zhu, Chenggeng'
'Lin, Sheng'
'Yang, Yongchun'
'Shi, Jiangong'

_publ_section_title
;
 Structure and Bioassay of Triterpenoids and Steroids Isolated from
 Sinocalamus affinis.
;
_journal_issue 6
_journal_name_full 'Journal of natural products'
_journal_page_first 1160
_journal_page_last 1166
_journal_paper_doi 10.1021/np300259s
_journal_volume 75
_journal_year 2012
_chemical_absolute_configuration ad
_chemical_formula_moiety 'C29 H46 O4,C3 H6 O'
_chemical_formula_sum 'C32 H52 O5'
_chemical_formula_weight 516.74
_chemical_name_systematic
; 
 ? 
;
_space_group_IT_number 4
_symmetry_cell_setting monoclinic
_symmetry_space_group_name_Hall 'P 2yb'
_symmetry_space_group_name_H-M 'P 1 21 1'
_atom_sites_solution_hydrogens geom
_atom_sites_solution_primary direct
_atom_sites_solution_secondary difmap
_audit_creation_method SHELXL-97
_cell_angle_alpha 90.00
_cell_angle_beta 116.024(8)
_cell_angle_gamma 90.00
_cell_formula_units_Z 2
_cell_length_a 14.374(6)
_cell_length_b 7.464(6)
_cell_length_c 15.053(7)
_cell_measurement_reflns_used 1635
_cell_measurement_temperature 295(2)
_cell_measurement_theta_max 72.0
_cell_measurement_theta_min 27.1
_cell_volume 1451.3(15)
_computing_cell_refinement 'CrystalClear (Rigaku Inc., 2008)'
_computing_data_collection 'CrystalClear (Rigaku Inc., 2008)'
_computing_data_reduction 'CrystalClear (Rigaku Inc., 2008)'
_computing_molecular_graphics 'ORTEPII(Johnson,1976) andPLUTON(Spek,1990)'
_computing_publication_material 'SHELXL97(Sheldrick, 1997)'
_computing_structure_refinement 'SHELXL-97 (Sheldrick, 1997)'
_computing_structure_solution 'SHELXS-97 (Sheldrick, 1990)'
_diffrn_ambient_temperature 295(2)
_diffrn_detector_area_resol_mean 0
_diffrn_measured_fraction_theta_full 0.973
_diffrn_measured_fraction_theta_max 0.973
_diffrn_measurement_device_type CCD
_diffrn_measurement_method \w\k
_diffrn_radiation_monochromator confocal
_diffrn_radiation_source 'fine-focus sealed tube'
_diffrn_radiation_type CuK\a
_diffrn_radiation_wavelength 1.54187
_diffrn_reflns_av_R_equivalents 0.0569
_diffrn_reflns_av_sigmaI/netI 0.0360
_diffrn_reflns_limit_h_max 17
_diffrn_reflns_limit_h_min -17
_diffrn_reflns_limit_k_max 7
_diffrn_reflns_limit_k_min -8
_diffrn_reflns_limit_l_max 18
_diffrn_reflns_limit_l_min -18
_diffrn_reflns_number 13225
_diffrn_reflns_theta_full 72.28
_diffrn_reflns_theta_max 72.28
_diffrn_reflns_theta_min 3.27
_diffrn_standards_decay_% 0
_diffrn_standards_interval_count 0
_diffrn_standards_interval_time 0
_diffrn_standards_number 0
_exptl_absorpt_coefficient_mu 0.611
_exptl_absorpt_correction_T_max 0.929
_exptl_absorpt_correction_T_min 0.909
_exptl_absorpt_correction_type multi-scan
_exptl_crystal_colour Colorless
_exptl_crystal_density_diffrn 1.183
_exptl_crystal_density_method 'not measured'
_exptl_crystal_description Coloum
_exptl_crystal_F_000 568
_exptl_crystal_size_max 0.88
_exptl_crystal_size_mid 0.13
_exptl_crystal_size_min 0.12
_refine_diff_density_max 0.266
_refine_diff_density_min -0.203
_refine_diff_density_rms 0.046
_refine_ls_abs_structure_details 'Flack H D (1983), Acta Cryst. A39, 876-881'
_refine_ls_abs_structure_Flack 0.0(3)
_refine_ls_extinction_coef 0.0025(9)
_refine_ls_extinction_expression Fc^*^=kFc[1+0.001xFc^2^\l^3^/sin(2\q)]^-1/4^
_refine_ls_extinction_method SHELXL
_refine_ls_goodness_of_fit_ref 1.060
_refine_ls_hydrogen_treatment constr
_refine_ls_matrix_type full
_refine_ls_number_parameters 335
_refine_ls_number_reflns 4310
_refine_ls_number_restraints 1
_refine_ls_restrained_S_all 1.060
_refine_ls_R_factor_all 0.0555
_refine_ls_R_factor_gt 0.0498
_refine_ls_shift/su_max 0.007
_refine_ls_shift/su_mean 0.001
_refine_ls_structure_factor_coef Fsqd
_refine_ls_weighting_details 'calc w=1/[\s^2^(Fo^2^)+(0.0950P)^2^+0.0000P] where P=(Fo^2^+2Fc^2^)/3'
_refine_ls_weighting_scheme calc
_refine_ls_wR_factor_gt 0.1312
_refine_ls_wR_factor_ref 0.1391
_reflns_number_gt 3717
_reflns_number_total 4310
_reflns_threshold_expression >2sigma(I)
_cod_data_source_file np300259s_si_002.cif
_cod_data_source_block a
_cod_depositor_comments
;
The following automatic conversions were performed:

'_exptl_absorpt_correction_type' value 'Multi-scan' changed to
'multi-scan' according to
/home/saulius/struct/CIF-dictionaries/cif_core.dic dictionary named
'cif_core.dic' version 2.4.1 from 2010-06-29.

Automatic conversion script
Id: cif_fix_values 1891 2012-01-12 08:04:46Z andrius 
;
_cod_original_sg_symbol_Hall P2
_cod_original_sg_symbol_H-M P21
_cod_database_code 1507806

loop_
_symmetry_equiv_pos_as_xyz
'x, y, z'
'-x, y+1/2, -z'

loop_
_atom_site_label
_atom_site_type_symbol
_atom_site_fract_x
_atom_site_fract_y
_atom_site_fract_z
_atom_site_U_iso_or_equiv
_atom_site_adp_type
_atom_site_occupancy
_atom_site_symmetry_multiplicity
_atom_site_calc_flag
_atom_site_refinement_flags
O1 O 0.27571(15) -0.7700(3) 0.2645(2) 0.0859(8) Uani 1 1 d .
H1A H 0.3326 -0.8008 0.2696 0.103 Uiso 0.50 1 calc PR
O2 O 0.40925(12) 0.0471(3) 0.20166(12) 0.0494(4) Uani 1 1 d .
H2A H 0.3701 0.1083 0.2155 0.059 Uiso 0.50 1 calc PR
O3 O 0.71923(16) -0.3422(4) -0.00369(14) 0.0738(7) Uani 1 1 d .
H3A H 0.6848 -0.3795 -0.0600 0.111 Uiso 1 1 calc R
O4 O 0.91859(12) -0.3761(3) 0.31554(12) 0.0615(6) Uani 1 1 d .
H4A H 0.9516 -0.4686 0.3216 0.092 Uiso 1 1 calc R
C1 C 0.47915(18) -0.6319(4) 0.3961(2) 0.0497(6) Uani 1 1 d .
H1B H 0.5431 -0.6127 0.4554 0.060 Uiso 1 1 calc R
H1C H 0.4915 -0.7274 0.3588 0.060 Uiso 1 1 calc R
C2 C 0.3964(2) -0.6935(5) 0.4266(2) 0.0700(9) Uani 1 1 d .
H2B H 0.4045 -0.8208 0.4411 0.084 Uiso 1 1 calc R
H2C H 0.4053 -0.6310 0.4863 0.084 Uiso 1 1 calc R
C3 C 0.2887(2) -0.6583(4) 0.3463(2) 0.0604(7) Uani 1 1 d .
H3B H 0.2387 -0.6959 0.3706 0.073 Uiso 1 1 calc R
C4 C 0.27106(16) -0.4615(4) 0.31921(18) 0.0479(6) Uani 1 1 d .
C5 C 0.36019(16) -0.3836(4) 0.30293(17) 0.0439(5) Uani 1 1 d .
C6 C 0.33971(16) -0.2095(4) 0.24812(19) 0.0494(6) Uani 1 1 d .
H6A H 0.2996 -0.1330 0.2705 0.059 Uiso 1 1 calc R
H6B H 0.2982 -0.2325 0.1782 0.059 Uiso 1 1 calc R
C7 C 0.43704(16) -0.1110(4) 0.26146(17) 0.0429(5) Uani 1 1 d .
H7A H 0.4749 -0.0757 0.3310 0.051 Uiso 1 1 calc R
C8 C 0.50594(15) -0.2357(3) 0.23493(16) 0.0396(5) Uani 1 1 d .
H8A H 0.4626 -0.2853 0.1693 0.048 Uiso 1 1 calc R
C9 C 0.53456(15) -0.3912(4) 0.30847(15) 0.0405(5) Uani 1 1 d .
C10 C 0.45357(15) -0.4640(4) 0.33518(16) 0.0422(5) Uani 1 1 d .
C11 C 0.62838(16) -0.4671(4) 0.34458(18) 0.0481(6) Uani 1 1 d .
H11A H 0.6425 -0.5573 0.3913 0.058 Uiso 1 1 calc R
C12 C 0.71194(15) -0.4182(4) 0.31569(16) 0.0473(6) Uani 1 1 d .
H12A H 0.7444 -0.5267 0.3073 0.057 Uiso 1 1 calc R
H12B H 0.7643 -0.3485 0.3682 0.057 Uiso 1 1 calc R
C13 C 0.67029(14) -0.3103(3) 0.21999(15) 0.0386(5) Uani 1 1 d .
C14 C 0.60300(14) -0.1515(3) 0.23029(15) 0.0379(5) Uani 1 1 d .
C15 C 0.57459(16) -0.0241(4) 0.14140(16) 0.0424(5) Uani 1 1 d .
H15A H 0.5274 -0.0863 0.0821 0.051 Uiso 1 1 calc R
H15B H 0.5378 0.0779 0.1504 0.051 Uiso 1 1 calc R
C16 C 0.66627(16) 0.0462(4) 0.12443(17) 0.0447(5) Uani 1 1 d .
H16A H 0.6397 0.1183 0.0648 0.054 Uiso 1 1 calc R
H16B H 0.7087 0.1231 0.1793 0.054 Uiso 1 1 calc R
C17 C 0.73418(16) -0.1038(4) 0.11465(16) 0.0423(5) Uani 1 1 d .
C18 C 0.76084(14) -0.2277(3) 0.20492(14) 0.0381(5) Uani 1 1 d .
H18A H 0.7932 -0.1462 0.2613 0.046 Uiso 1 1 calc R
C19 C 0.85104(15) -0.3460(4) 0.21219(16) 0.0469(6) Uani 1 1 d .
H19A H 0.8259 -0.4596 0.1772 0.056 Uiso 1 1 calc R
C20 C 0.90467(17) -0.2336(4) 0.16311(18) 0.0530(7) Uani 1 1 d .
H20A H 0.9018 -0.2946 0.1051 0.064 Uiso 1 1 calc R
H20B H 0.9767 -0.2145 0.2088 0.064 Uiso 1 1 calc R
C21 C 0.84735(17) -0.0531(4) 0.13371(17) 0.0479(6) Uani 1 1 d .
H21A H 0.8754 0.0220 0.1932 0.057 Uiso 1 1 calc R
C24 C 0.2609(3) -0.3607(5) 0.4037(3) 0.0735(9) Uani 1 1 d .
H24A H 0.3242 -0.3720 0.4631 0.110 Uiso 1 1 calc R
H24B H 0.2050 -0.4109 0.4140 0.110 Uiso 1 1 calc R
H24C H 0.2473 -0.2364 0.3866 0.110 Uiso 1 1 calc R
C23 C 0.16855(17) -0.4404(5) 0.2259(2) 0.0644(8) Uani 1 1 d .
H23A H 0.1728 -0.5024 0.1719 0.097 Uiso 1 1 calc R
H23B H 0.1555 -0.3156 0.2098 0.097 Uiso 1 1 calc R
H23C H 0.1132 -0.4899 0.2375 0.097 Uiso 1 1 calc R
C27 C 0.66090(16) -0.0424(4) 0.32530(17) 0.0456(6) Uani 1 1 d .
H27A H 0.6172 0.0526 0.3279 0.068 Uiso 1 1 calc R
H27B H 0.7226 0.0075 0.3257 0.068 Uiso 1 1 calc R
H27C H 0.6791 -0.1191 0.3817 0.068 Uiso 1 1 calc R
C26 C 0.60546(17) -0.4402(4) 0.13615(17) 0.0481(6) Uani 1 1 d .
H26A H 0.6490 -0.5348 0.1327 0.072 Uiso 1 1 calc R
H26B H 0.5759 -0.3766 0.0745 0.072 Uiso 1 1 calc R
H26C H 0.5510 -0.4902 0.1490 0.072 Uiso 1 1 calc R
C28 C 0.67445(18) -0.1837(4) 0.01046(17) 0.0509(6) Uani 1 1 d .
H28A H 0.6039 -0.2086 -0.0008 0.061 Uiso 1 1 calc R
H28B H 0.6718 -0.0957 -0.0380 0.061 Uiso 1 1 calc R
C22 C 0.8672(2) 0.0486(5) 0.0543(2) 0.0569(7) Uani 1 1 d .
H22A H 0.8348 -0.0190 -0.0077 0.068 Uiso 1 1 calc R
C30 C 0.8219(3) 0.2343(6) 0.0359(3) 0.0786(10) Uani 1 1 d .
H30A H 0.8361 0.2921 -0.0137 0.118 Uiso 1 1 calc R
H30B H 0.8522 0.3024 0.0961 0.118 Uiso 1 1 calc R
H30C H 0.7484 0.2270 0.0137 0.118 Uiso 1 1 calc R
C29 C 0.9832(2) 0.0612(7) 0.0841(3) 0.0836(11) Uani 1 1 d .
H29A H 0.9941 0.1245 0.0339 0.125 Uiso 1 1 calc R
H29B H 1.0117 -0.0572 0.0913 0.125 Uiso 1 1 calc R
H29C H 1.0167 0.1242 0.1457 0.125 Uiso 1 1 calc R
O1A O 0.9620(2) -0.1979(5) 0.6548(3) 0.1078(10) Uani 1 1 d .
C1A C 0.9688(2) -0.3293(5) 0.6111(2) 0.0662(8) Uani 1 1 d .
C2A C 0.9000(3) -0.4832(6) 0.5971(3) 0.0868(10) Uani 1 1 d .
H2A3 H 0.8538 -0.4573 0.6260 0.130 Uiso 1 1 calc R
H2A2 H 0.9406 -0.5870 0.6284 0.130 Uiso 1 1 calc R
H2A1 H 0.8605 -0.5060 0.5277 0.130 Uiso 1 1 calc R
C3A C 1.0449(3) -0.3440(7) 0.5699(3) 0.0958(14) Uani 1 1 d .
H3A3 H 1.0851 -0.2360 0.5838 0.144 Uiso 1 1 calc R
H3A2 H 1.0090 -0.3613 0.4997 0.144 Uiso 1 1 calc R
H3A1 H 1.0898 -0.4440 0.5996 0.144 Uiso 1 1 calc R

loop_
_atom_site_aniso_label
_atom_site_aniso_U_11
_atom_site_aniso_U_22
_atom_site_aniso_U_33
_atom_site_aniso_U_23
_atom_site_aniso_U_13
_atom_site_aniso_U_12
O1 0.0585(10) 0.0621(16) 0.142(2) -0.0340(16) 0.0478(12) -0.0015(11)
O2 0.0543(8) 0.0424(11) 0.0588(9) 0.0160(9) 0.0315(7) 0.0157(8)
O3 0.0767(11) 0.0847(18) 0.0512(10) -0.0235(11) 0.0201(8) 0.0167(12)
O4 0.0464(7) 0.0797(16) 0.0542(9) 0.0166(10) 0.0181(7) 0.0204(9)
C1 0.0494(11) 0.0428(16) 0.0580(14) 0.0106(12) 0.0245(10) 0.0073(10)
C2 0.0677(15) 0.069(2) 0.084(2) 0.0365(19) 0.0435(15) 0.0170(15)
C3 0.0580(12) 0.0481(18) 0.089(2) 0.0112(15) 0.0452(14) 0.0051(12)
C4 0.0487(10) 0.0478(15) 0.0555(12) 0.0026(13) 0.0305(9) 0.0075(11)
C5 0.0462(10) 0.0409(14) 0.0471(11) 0.0009(11) 0.0229(8) 0.0069(10)
C6 0.0448(10) 0.0467(16) 0.0608(14) 0.0116(13) 0.0268(10) 0.0133(10)
C7 0.0452(10) 0.0408(15) 0.0458(12) 0.0105(11) 0.0228(9) 0.0125(9)
C8 0.0365(8) 0.0422(14) 0.0390(10) 0.0030(10) 0.0154(7) 0.0066(9)
C9 0.0428(9) 0.0364(13) 0.0413(10) 0.0029(10) 0.0175(8) 0.0051(9)
C10 0.0447(9) 0.0391(14) 0.0437(10) 0.0027(11) 0.0201(8) 0.0043(10)
C11 0.0423(9) 0.0481(16) 0.0525(12) 0.0141(12) 0.0196(8) 0.0085(10)
C12 0.0398(9) 0.0505(17) 0.0506(12) 0.0102(12) 0.0189(8) 0.0106(10)
C13 0.0367(8) 0.0379(13) 0.0396(10) -0.0009(10) 0.0153(7) 0.0063(9)
C14 0.0374(8) 0.0368(13) 0.0383(10) 0.0001(10) 0.0156(7) 0.0060(8)
C15 0.0427(9) 0.0411(14) 0.0453(11) 0.0075(11) 0.0211(8) 0.0130(9)
C16 0.0489(10) 0.0437(15) 0.0461(11) 0.0029(12) 0.0250(9) 0.0082(11)
C17 0.0447(10) 0.0464(15) 0.0373(10) -0.0009(11) 0.0193(8) 0.0064(10)
C18 0.0377(8) 0.0417(14) 0.0336(9) -0.0017(10) 0.0146(7) 0.0051(9)
C19 0.0417(9) 0.0508(16) 0.0450(11) -0.0007(12) 0.0162(8) 0.0101(10)
C20 0.0470(10) 0.063(2) 0.0538(13) -0.0019(14) 0.0269(9) 0.0118(12)
C21 0.0493(11) 0.0555(17) 0.0428(11) -0.0047(12) 0.0239(9) 0.0015(11)
C24 0.0919(19) 0.067(2) 0.088(2) -0.0111(19) 0.0631(18) -0.0014(18)
C23 0.0453(10) 0.074(2) 0.0751(16) 0.0135(17) 0.0281(11) 0.0061(13)
C27 0.0465(10) 0.0480(15) 0.0445(11) -0.0075(11) 0.0221(9) -0.0006(10)
C26 0.0478(10) 0.0422(15) 0.0521(12) -0.0097(12) 0.0197(9) 0.0040(10)
C28 0.0527(11) 0.0602(18) 0.0376(11) -0.0049(12) 0.0177(9) 0.0074(11)
C22 0.0649(13) 0.0606(19) 0.0558(13) 0.0003(15) 0.0360(11) 0.0010(13)
C30 0.094(2) 0.075(3) 0.084(2) 0.023(2) 0.0549(18) 0.0112(19)
C29 0.0755(17) 0.097(3) 0.098(2) 0.023(2) 0.0558(17) 0.003(2)
O1A 0.1004(17) 0.081(2) 0.156(3) -0.040(2) 0.0702(19) -0.0287(16)
C1A 0.0604(14) 0.063(2) 0.0658(16) -0.0027(17) 0.0194(12) -0.0019(14)
C2A 0.0837(19) 0.066(3) 0.103(3) 0.002(2) 0.0337(18) -0.0061(19)
C3A 0.083(2) 0.116(4) 0.090(2) 0.004(3) 0.0399(18) 0.001(2)

loop_
_atom_type_symbol
_atom_type_description
_atom_type_scat_dispersion_real
_atom_type_scat_dispersion_imag
_atom_type_scat_source
C C 0.0181 0.0091 'International Tables Vol C Tables 4.2.6.8 and 6.1.1.4'
H H 0.0000 0.0000 'International Tables Vol C Tables 4.2.6.8 and 6.1.1.4'
O O 0.0492 0.0322 'International Tables Vol C Tables 4.2.6.8 and 6.1.1.4'

loop_
_geom_angle_atom_site_label_1
_geom_angle_atom_site_label_2
_geom_angle_atom_site_label_3
_geom_angle
C3 O1 H1A 109.5
C7 O2 H2A 109.5
C28 O3 H3A 109.5
C19 O4 H4A 109.5
C10 C1 C2 115.0(2)
C10 C1 H1B 108.5
C2 C1 H1B 108.5
C10 C1 H1C 108.5
C2 C1 H1C 108.5
H1B C1 H1C 107.5
C3 C2 C1 111.6(2)
C3 C2 H2B 109.3
C1 C2 H2B 109.3
C3 C2 H2C 109.3
C1 C2 H2C 109.3
H2B C2 H2C 108.0
O1 C3 C2 106.8(2)
O1 C3 C4 112.9(2)
C2 C3 C4 112.1(3)
O1 C3 H3B 108.3
C2 C3 H3B 108.3
C4 C3 H3B 108.3
C3 C4 C5 111.1(2)
C3 C4 C23 109.0(3)
C5 C4 C23 110.6(2)
C3 C4 C24 108.5(2)
C5 C4 C24 109.8(2)
C23 C4 C24 107.8(2)
C10 C5 C6 120.5(2)
C10 C5 C4 123.1(2)
C6 C5 C4 116.39(19)
C5 C6 C7 113.68(19)
C5 C6 H6A 108.8
C7 C6 H6A 108.8
C5 C6 H6B 108.8
C7 C6 H6B 108.8
H6A C6 H6B 107.7
O2 C7 C6 109.31(18)
O2 C7 C8 111.76(17)
C6 C7 C8 109.6(2)
O2 C7 H7A 108.7
C6 C7 H7A 108.7
C8 C7 H7A 108.7
C9 C8 C7 105.74(17)
C9 C8 C14 112.10(16)
C7 C8 C14 117.3(2)
C9 C8 H8A 107.1
C7 C8 H8A 107.1
C14 C8 H8A 107.1
C11 C9 C10 120.2(2)
C11 C9 C8 121.2(2)
C10 C9 C8 118.52(17)
C5 C10 C9 120.8(2)
C5 C10 C1 121.9(2)
C9 C10 C1 117.28(18)
C9 C11 C12 125.1(2)
C9 C11 H11A 117.4
C12 C11 H11A 117.4
C11 C12 C13 111.84(17)
C11 C12 H12A 109.2
C13 C12 H12A 109.2
C11 C12 H12B 109.2
C13 C12 H12B 109.2
H12A C12 H12B 107.9
C12 C13 C26 106.7(2)
C12 C13 C18 110.06(15)
C26 C13 C18 112.16(17)
C12 C13 C14 107.88(17)
C26 C13 C14 112.12(16)
C18 C13 C14 107.8(2)
C27 C14 C15 108.1(2)
C27 C14 C8 107.59(17)
C15 C14 C8 112.68(16)
C27 C14 C13 112.60(16)
C15 C14 C13 108.52(16)
C8 C14 C13 107.46(19)
C16 C15 C14 115.70(17)
C16 C15 H15A 108.4
C14 C15 H15A 108.4
C16 C15 H15B 108.4
C14 C15 H15B 108.4
H15A C15 H15B 107.4
C17 C16 C15 113.2(2)
C17 C16 H16A 108.9
C15 C16 H16A 108.9
C17 C16 H16B 108.9
C15 C16 H16B 108.9
H16A C16 H16B 107.8
C16 C17 C28 106.64(18)
C16 C17 C18 105.96(17)
C28 C17 C18 118.4(2)
C16 C17 C21 117.3(2)
C28 C17 C21 110.47(17)
C18 C17 C21 98.41(17)
C19 C18 C13 120.0(2)
C19 C18 C17 106.44(16)
C13 C18 C17 117.90(16)
C19 C18 H18A 103.3
C13 C18 H18A 103.3
C17 C18 H18A 103.3
O4 C19 C18 108.32(17)
O4 C19 C20 111.22(19)
C18 C19 C20 103.8(2)
O4 C19 H19A 111.1
C18 C19 H19A 111.1
C20 C19 H19A 111.1
C19 C20 C21 107.40(18)
C19 C20 H20A 110.2
C21 C20 H20A 110.2
C19 C20 H20B 110.2
C21 C20 H20B 110.2
H20A C20 H20B 108.5
C20 C21 C22 113.3(2)
C20 C21 C17 102.9(2)
C22 C21 C17 120.4(2)
C20 C21 H21A 106.5
C22 C21 H21A 106.5
C17 C21 H21A 106.5
C4 C24 H24A 109.5
C4 C24 H24B 109.5
H24A C24 H24B 109.5
C4 C24 H24C 109.5
H24A C24 H24C 109.5
H24B C24 H24C 109.5
C4 C23 H23A 109.5
C4 C23 H23B 109.5
H23A C23 H23B 109.5
C4 C23 H23C 109.5
H23A C23 H23C 109.5
H23B C23 H23C 109.5
C14 C27 H27A 109.5
C14 C27 H27B 109.5
H27A C27 H27B 109.5
C14 C27 H27C 109.5
H27A C27 H27C 109.5
H27B C27 H27C 109.5
C13 C26 H26A 109.5
C13 C26 H26B 109.5
H26A C26 H26B 109.5
C13 C26 H26C 109.5
H26A C26 H26C 109.5
H26B C26 H26C 109.5
O3 C28 C17 113.1(2)
O3 C28 H28A 109.0
C17 C28 H28A 109.0
O3 C28 H28B 109.0
C17 C28 H28B 109.0
H28A C28 H28B 107.8
C30 C22 C29 109.0(3)
C30 C22 C21 112.5(2)
C29 C22 C21 110.6(2)
C30 C22 H22A 108.2
C29 C22 H22A 108.2
C21 C22 H22A 108.2
C22 C30 H30A 109.5
C22 C30 H30B 109.5
H30A C30 H30B 109.5
C22 C30 H30C 109.5
H30A C30 H30C 109.5
H30B C30 H30C 109.5
C22 C29 H29A 109.5
C22 C29 H29B 109.5
H29A C29 H29B 109.5
C22 C29 H29C 109.5
H29A C29 H29C 109.5
H29B C29 H29C 109.5
O1A C1A C2A 120.1(3)
O1A C1A C3A 122.6(4)
C2A C1A C3A 117.2(4)
C1A C2A H2A3 109.5
C1A C2A H2A2 109.5
H2A3 C2A H2A2 109.5
C1A C2A H2A1 109.5
H2A3 C2A H2A1 109.5
H2A2 C2A H2A1 109.5
C1A C3A H3A3 109.5
C1A C3A H3A2 109.5
H3A3 C3A H3A2 109.5
C1A C3A H3A1 109.5
H3A3 C3A H3A1 109.5
H3A2 C3A H3A1 109.5

loop_
_geom_bond_atom_site_label_1
_geom_bond_atom_site_label_2
_geom_bond_distance
O1 C3 1.431(4)
O1 H1A 0.8200
O2 C7 1.430(3)
O2 H2A 0.8200
O3 C28 1.407(4)
O3 H3A 0.8200
O4 C19 1.445(3)
O4 H4A 0.8200
C1 C10 1.501(4)
C1 C2 1.522(3)
C1 H1B 0.9700
C1 H1C 0.9700
C2 C3 1.511(4)
C2 H2B 0.9700
C2 H2C 0.9700
C3 C4 1.516(4)
C3 H3B 0.9800
C4 C5 1.522(3)
C4 C23 1.534(3)
C4 C24 1.538(4)
C5 C10 1.351(3)
C5 C6 1.497(4)
C6 C7 1.514(3)
C6 H6A 0.9700
C6 H6B 0.9700
C7 C8 1.535(3)
C7 H7A 0.9800
C8 C9 1.530(3)
C8 C14 1.559(3)
C8 H8A 0.9800
C9 C11 1.338(3)
C9 C10 1.491(3)
C11 C12 1.491(3)
C11 H11A 0.9300
C12 C13 1.525(3)
C12 H12A 0.9700
C12 H12B 0.9700
C13 C26 1.539(3)
C13 C18 1.545(3)
C13 C14 1.580(3)
C14 C27 1.535(3)
C14 C15 1.543(3)
C15 C16 1.540(3)
C15 H15A 0.9700
C15 H15B 0.9700
C16 C17 1.535(3)
C16 H16A 0.9700
C16 H16B 0.9700
C17 C28 1.540(3)
C17 C18 1.546(3)
C17 C21 1.569(3)
C18 C19 1.532(3)
C18 H18A 0.9800
C19 C20 1.531(4)
C19 H19A 0.9800
C20 C21 1.539(4)
C20 H20A 0.9700
C20 H20B 0.9700
C21 C22 1.544(4)
C21 H21A 0.9800
C24 H24A 0.9600
C24 H24B 0.9600
C24 H24C 0.9600
C23 H23A 0.9600
C23 H23B 0.9600
C23 H23C 0.9600
C27 H27A 0.9600
C27 H27B 0.9600
C27 H27C 0.9600
C26 H26A 0.9600
C26 H26B 0.9600
C26 H26C 0.9600
C28 H28A 0.9700
C28 H28B 0.9700
C22 C30 1.505(5)
C22 C29 1.528(4)
C22 H22A 0.9800
C30 H30A 0.9600
C30 H30B 0.9600
C30 H30C 0.9600
C29 H29A 0.9600
C29 H29B 0.9600
C29 H29C 0.9600
O1A C1A 1.209(5)
C1A C2A 1.470(5)
C1A C3A 1.478(5)
C2A H2A3 0.9600
C2A H2A2 0.9600
C2A H2A1 0.9600
C3A H3A3 0.9600
C3A H3A2 0.9600
C3A H3A1 0.9600

loop_
_geom_hbond_atom_site_label_D
_geom_hbond_atom_site_label_H
_geom_hbond_atom_site_label_A
_geom_hbond_distance_DH
_geom_hbond_distance_HA
_geom_hbond_distance_DA
_geom_hbond_angle_DHA
_geom_hbond_site_symmetry_A
O2 H2A O1 0.82 2.02 2.834(3) 171.4 1_565
O3 H3A O2 0.82 2.04 2.854(3) 174.8 2_645
O4 H4A O1A 0.82 2.05 2.871(4) 176.8 2_746

loop_
_geom_torsion_atom_site_label_1
_geom_torsion_atom_site_label_2
_geom_torsion_atom_site_label_3
_geom_torsion_atom_site_label_4
_geom_torsion
C10 C1 C2 C3 36.2(4)
C1 C2 C3 O1 65.8(4)
C1 C2 C3 C4 -58.4(4)
O1 C3 C4 C5 -72.7(3)
C2 C3 C4 C5 47.9(3)
O1 C3 C4 C23 49.4(2)
C2 C3 C4 C23 170.1(2)
O1 C3 C4 C24 166.5(2)
C2 C3 C4 C24 -72.8(3)
C3 C4 C5 C10 -17.1(3)
C23 C4 C5 C10 -138.4(3)
C24 C4 C5 C10 102.8(3)
C3 C4 C5 C6 162.8(2)
C23 C4 C5 C6 41.5(3)
C24 C4 C5 C6 -77.3(3)
C10 C5 C6 C7 -18.1(3)
C4 C5 C6 C7 162.0(2)
C5 C6 C7 O2 176.5(2)
C5 C6 C7 C8 53.7(3)
O2 C7 C8 C9 176.56(18)
C6 C7 C8 C9 -62.1(2)
O2 C7 C8 C14 50.7(3)
C6 C7 C8 C14 172.01(18)
C7 C8 C9 C11 -143.4(2)
C14 C8 C9 C11 -14.4(3)
C7 C8 C9 C10 40.0(3)
C14 C8 C9 C10 169.0(2)
C6 C5 C10 C9 -6.1(4)
C4 C5 C10 C9 173.8(2)
C6 C5 C10 C1 175.9(2)
C4 C5 C10 C1 -4.2(4)
C11 C9 C10 C5 176.9(3)
C8 C9 C10 C5 -6.4(3)
C11 C9 C10 C1 -4.9(4)
C8 C9 C10 C1 171.7(2)
C2 C1 C10 C5 -5.6(4)
C2 C1 C10 C9 176.3(2)
C10 C9 C11 C12 173.7(2)
C8 C9 C11 C12 -2.9(4)
C9 C11 C12 C13 -16.2(4)
C11 C12 C13 C26 -70.5(2)
C11 C12 C13 C18 167.6(2)
C11 C12 C13 C14 50.2(3)
C9 C8 C14 C27 -73.6(2)
C7 C8 C14 C27 49.0(2)
C9 C8 C14 C15 167.38(19)
C7 C8 C14 C15 -70.0(2)
C9 C8 C14 C13 47.9(2)
C7 C8 C14 C13 170.53(17)
C12 C13 C14 C27 51.6(2)
C26 C13 C14 C27 168.8(2)
C18 C13 C14 C27 -67.2(2)
C12 C13 C14 C15 171.19(18)
C26 C13 C14 C15 -71.6(2)
C18 C13 C14 C15 52.3(2)
C12 C13 C14 C8 -66.7(2)
C26 C13 C14 C8 50.5(2)
C18 C13 C14 C8 174.47(15)
C27 C14 C15 C16 68.5(2)
C8 C14 C15 C16 -172.8(2)
C13 C14 C15 C16 -53.9(3)
C14 C15 C16 C17 55.0(3)
C15 C16 C17 C28 76.1(2)
C15 C16 C17 C18 -50.9(2)
C15 C16 C17 C21 -159.48(19)
C12 C13 C18 C19 50.9(3)
C26 C13 C18 C19 -67.7(2)
C14 C13 C18 C19 168.37(17)
C12 C13 C18 C17 -176.5(2)
C26 C13 C18 C17 64.8(3)
C14 C13 C18 C17 -59.1(2)
C16 C17 C18 C19 -164.77(19)
C28 C17 C18 C19 75.6(2)
C21 C17 C18 C19 -43.2(2)
C16 C17 C18 C13 56.9(3)
C28 C17 C18 C13 -62.6(3)
C21 C17 C18 C13 178.5(2)
C13 C18 C19 O4 -78.3(3)
C17 C18 C19 O4 144.4(2)
C13 C18 C19 C20 163.35(19)
C17 C18 C19 C20 26.1(2)
O4 C19 C20 C21 -113.8(2)
C18 C19 C20 C21 2.5(2)
C19 C20 C21 C22 -160.8(2)
C19 C20 C21 C17 -29.3(2)
C16 C17 C21 C20 156.06(19)
C28 C17 C21 C20 -81.5(2)
C18 C17 C21 C20 43.2(2)
C16 C17 C21 C22 -76.8(3)
C28 C17 C21 C22 45.6(3)
C18 C17 C21 C22 170.3(2)
C16 C17 C28 O3 -170.2(2)
C18 C17 C28 O3 -50.9(3)
C21 C17 C28 O3 61.4(3)
C20 C21 C22 C30 -172.7(2)
C17 C21 C22 C30 65.1(4)
C20 C21 C22 C29 -50.5(4)
C17 C21 C22 C29 -172.7(3)
